data_7219225
loop_
_publ_author_name
'Cui, Yanhui'
'Wu, Jiang'
'Kirillov, Alexander M.'
'Gu, Jinzhong'
'dou, wei'

_publ_section_title
;
 Exploring 5-fluoronicotinic acid as a versatile building block for the
 generation of topologically diverse metal-organic and supramolecular Ni,
 Co, and Cd networks
;
_journal_name_full 'RSC Adv.'
_journal_paper_doi 10.1039/C4RA14534H
_journal_year 2015
_chemical_formula_sum 'C12 H7 F2 N2 Ni O4.5'
_chemical_formula_weight 347.91
_chemical_name_systematic
; 
 ? 
;
_space_group_IT_number 130
_symmetry_cell_setting tetragonal
_symmetry_space_group_name_Hall '-P 4a 2ac'
_symmetry_space_group_name_H-M 'P 4/n c c :2'
_atom_sites_solution_hydrogens geom
_atom_sites_solution_primary direct
_atom_sites_solution_secondary difmap
_audit_creation_method SHELXL-97
_audit_update_record
;
2014-10-22 deposited with the CCDC.
2015-01-05 downloaded from the CCDC.
;
_cell_angle_alpha 90.00
_cell_angle_beta 90.00
_cell_angle_gamma 90.00
_cell_formula_units_Z 16
_cell_length_a 20.5004(7)
_cell_length_b 20.5004(7)
_cell_length_c 13.9201(6)
_cell_measurement_temperature 293(2)
_cell_volume 5850.2(4)
_computing_cell_refinement 'Bruker SAINT'
_computing_data_collection 'Bruker APEX2'
_computing_data_reduction 'Bruker SAINT'
_computing_molecular_graphics 'Bruker SHELXTL'
_computing_publication_material 'Bruker SHELXTL'
_computing_structure_refinement 'SHELXL-97 (Sheldrick, 2008)'
_computing_structure_solution 'SHELXS-97 (Sheldrick, 2008)'
_diffrn_ambient_temperature 293(2)
_diffrn_measured_fraction_theta_full 0.998
_diffrn_measured_fraction_theta_max 0.998
_diffrn_measurement_device_type 'Bruker APEX-II CCD'
_diffrn_measurement_method '\f and \w scans'
_diffrn_radiation_monochromator graphite
_diffrn_radiation_source 'fine-focus sealed tube'
_diffrn_radiation_type MoK\a
_diffrn_radiation_wavelength 0.71073
_diffrn_reflns_av_R_equivalents 0.0581
_diffrn_reflns_av_sigmaI/netI 0.0404
_diffrn_reflns_limit_h_max 24
_diffrn_reflns_limit_h_min -24
_diffrn_reflns_limit_k_max 23
_diffrn_reflns_limit_k_min -23
_diffrn_reflns_limit_l_max 9
_diffrn_reflns_limit_l_min -16
_diffrn_reflns_number 14382
_diffrn_reflns_theta_full 25.09
_diffrn_reflns_theta_max 25.09
_diffrn_reflns_theta_min 3.09
_exptl_absorpt_coefficient_mu 1.368
_exptl_absorpt_correction_T_max 0.7716
_exptl_absorpt_correction_T_min 0.6687
_exptl_absorpt_correction_type multi-scan
_exptl_crystal_colour green
_exptl_crystal_density_diffrn 1.580
_exptl_crystal_density_method 'not measured'
_exptl_crystal_description block
_exptl_crystal_F_000 2800
_exptl_crystal_size_max 0.32
_exptl_crystal_size_mid 0.22
_exptl_crystal_size_min 0.20
_refine_diff_density_max 0.260
_refine_diff_density_min -0.323
_refine_diff_density_rms 0.066
_refine_ls_extinction_method none
_refine_ls_goodness_of_fit_ref 1.041
_refine_ls_hydrogen_treatment mixed
_refine_ls_matrix_type full
_refine_ls_number_parameters 195
_refine_ls_number_reflns 2611
_refine_ls_number_restraints 0
_refine_ls_restrained_S_all 1.041
_refine_ls_R_factor_all 0.0444
_refine_ls_R_factor_gt 0.0352
_refine_ls_shift/su_max 0.001
_refine_ls_shift/su_mean 0.000
_refine_ls_structure_factor_coef Fsqd
_refine_ls_weighting_details 'calc w=1/[\s^2^(Fo^2^)+(0.0419P)^2^+3.5132P] where P=(Fo^2^+2Fc^2^)/3'
_refine_ls_weighting_scheme calc
_refine_ls_wR_factor_gt 0.0891
_refine_ls_wR_factor_ref 0.0955
_reflns_number_gt 2151
_reflns_number_total 2611
_reflns_threshold_expression >2sigma(I)
_cod_data_source_file c4ra14534h2.cif
_cod_data_source_block 202_10ni
_cod_depositor_comments
;
The following automatic conversions were performed:

'_symmetry_cell_setting' value 'Tetragonal' changed to 'tetragonal'
according to
/usr/data/users/saulius/crontab/automatic-downloads/rss-feeds/RSC/lib/dictionaries/cif_core.dic
dictionary named 'cif_core.dic' version 2.4.2 from 2011-04-26.

Automatic conversion script
Id: cif_fix_values 2935 2014-11-11 08:27:57Z andrius 
;
_cod_original_sg_symbol_H-M P4/ncc
_cod_original_formula_sum 'C12 H7 F2 N2 Ni O4.50'
_cod_database_code 7219225

loop_
_symmetry_equiv_pos_as_xyz
'x, y, z'
'-y+1/2, x, z'
'x+1/2, -y, -z+1/2'
'-x+1/2, -y+1/2, z'
'-y, -x, -z+1/2'
'y+1/2, x+1/2, -z+1/2'
'y, -x+1/2, z'
'-x, y+1/2, -z+1/2'
'-x, -y, -z'
'y-1/2, -x, -z'
'-x-1/2, y, z-1/2'
'x-1/2, y-1/2, -z'
'y, x, z-1/2'
'-y-1/2, -x-1/2, z-1/2'
'-y, x-1/2, -z'
'x, -y-1/2, z-1/2'

loop_
_atom_site_label
_atom_site_type_symbol
_atom_site_fract_x
_atom_site_fract_y
_atom_site_fract_z
_atom_site_U_iso_or_equiv
_atom_site_adp_type
_atom_site_occupancy
_atom_site_symmetry_multiplicity
_atom_site_calc_flag
_atom_site_refinement_flags
Ni1 Ni 0.382486(17) 0.536016(17) 0.34268(2) 0.02046(14) Uani 1 1 d .
O1 O 0.51639(10) 0.46488(9) 0.65165(13) 0.0261(5) Uani 1 1 d .
O2 O 0.47685(10) 0.37537(9) 0.72505(13) 0.0263(5) Uani 1 1 d .
O3 O 0.19501(11) 0.60321(14) 0.60637(15) 0.0458(6) Uani 1 1 d .
O4 O 0.09636(10) 0.60685(10) 0.53823(14) 0.0289(5) Uani 1 1 d .
O5 O 0.38316(9) 0.61684(9) 0.2500 0.0229(6) Uani 1 2 d S
H1W H 0.3524 0.6165 0.2066 0.028 Uiso 1 1 d R
N1 N 0.38726(11) 0.45434(11) 0.43215(16) 0.0233(5) Uani 1 1 d .
N2 N 0.28002(12) 0.54061(12) 0.35404(16) 0.0259(6) Uani 1 1 d .
F1 F 0.34591(12) 0.28514(9) 0.44093(18) 0.0680(8) Uani 1 1 d .
F2 F 0.13870(10) 0.51007(15) 0.21133(15) 0.0742(8) Uani 1 1 d .
C1 C 0.47890(13) 0.41719(14) 0.65825(18) 0.0212(6) Uani 1 1 d .
C2 C 0.43315(13) 0.40725(14) 0.57457(19) 0.0226(6) Uani 1 1 d .
C3 C 0.42250(13) 0.45878(14) 0.51288(19) 0.0237(6) Uani 1 1 d .
H3 H 0.4408 0.4989 0.5282 0.028 Uiso 1 1 calc R
C4 C 0.36210(16) 0.39586(15) 0.4095(2) 0.0332(7) Uani 1 1 d .
H4 H 0.3379 0.3912 0.3534 0.040 Uiso 1 1 calc R
C5 C 0.37162(17) 0.34324(15) 0.4678(2) 0.0381(8) Uani 1 1 d .
C6 C 0.40619(16) 0.34736(15) 0.5520(2) 0.0332(7) Uani 1 1 d .
H6 H 0.4113 0.3114 0.5920 0.040 Uiso 1 1 calc R
C7 C 0.15676(14) 0.59596(14) 0.5376(2) 0.0260(7) Uani 1 1 d .
C8 C 0.18478(14) 0.56946(14) 0.4447(2) 0.0265(7) Uani 1 1 d .
C9 C 0.25174(15) 0.56279(14) 0.4345(2) 0.0281(7) Uani 1 1 d .
H9 H 0.2783 0.5742 0.4860 0.034 Uiso 1 1 calc R
C10 C 0.24160(15) 0.52350(16) 0.2808(2) 0.0340(8) Uani 1 1 d .
H10 H 0.2602 0.5079 0.2244 0.041 Uiso 1 1 calc R
C11 C 0.17500(15) 0.52866(18) 0.2876(2) 0.0394(9) Uani 1 1 d .
C12 C 0.14487(15) 0.55162(17) 0.3692(2) 0.0363(8) Uani 1 1 d .
H12 H 0.0997 0.5550 0.3733 0.044 Uiso 1 1 calc R

loop_
_atom_site_aniso_label
_atom_site_aniso_U_11
_atom_site_aniso_U_22
_atom_site_aniso_U_33
_atom_site_aniso_U_23
_atom_site_aniso_U_13
_atom_site_aniso_U_12
Ni1 0.0207(2) 0.0238(2) 0.0168(2) -0.00119(14) -0.00108(14) -0.00044(14)
O1 0.0230(10) 0.0291(11) 0.0263(10) 0.0032(9) -0.0033(9) -0.0042(9)
O2 0.0303(11) 0.0259(11) 0.0227(10) 0.0046(9) -0.0052(9) 0.0001(9)
O3 0.0277(12) 0.0851(19) 0.0247(12) -0.0100(12) 0.0029(10) -0.0003(12)
O4 0.0230(11) 0.0383(12) 0.0256(10) -0.0044(9) 0.0034(9) 0.0038(9)
O5 0.0260(9) 0.0260(9) 0.0169(13) -0.0025(8) -0.0025(8) 0.0024(11)
N1 0.0223(13) 0.0259(13) 0.0217(12) 0.0004(10) -0.0028(10) -0.0008(10)
N2 0.0235(13) 0.0302(14) 0.0239(12) -0.0038(11) 0.0028(10) 0.0002(11)
F1 0.0913(18) 0.0281(11) 0.0844(16) 0.0037(11) -0.0494(15) -0.0201(11)
F2 0.0325(12) 0.145(2) 0.0449(13) -0.0470(15) -0.0092(10) 0.0060(14)
C1 0.0179(14) 0.0259(15) 0.0199(14) -0.0020(12) -0.0005(11) 0.0032(12)
C2 0.0229(15) 0.0231(14) 0.0217(14) 0.0029(12) -0.0004(12) -0.0006(12)
C3 0.0217(15) 0.0266(15) 0.0228(14) -0.0027(12) -0.0011(12) -0.0004(12)
C4 0.0359(18) 0.0334(18) 0.0304(16) 0.0000(14) -0.0116(14) -0.0061(14)
C5 0.045(2) 0.0241(16) 0.0457(19) -0.0013(15) -0.0150(16) -0.0110(14)
C6 0.0378(18) 0.0264(16) 0.0354(17) 0.0051(14) -0.0088(15) -0.0040(14)
C7 0.0277(16) 0.0289(16) 0.0214(14) -0.0003(13) 0.0037(13) -0.0048(13)
C8 0.0278(16) 0.0296(16) 0.0220(14) -0.0001(13) 0.0049(13) 0.0011(13)
C9 0.0279(16) 0.0370(18) 0.0194(14) -0.0045(13) 0.0014(13) 0.0000(13)
C10 0.0270(17) 0.050(2) 0.0249(15) -0.0106(14) 0.0037(14) 0.0022(15)
C11 0.0242(17) 0.065(2) 0.0290(17) -0.0196(16) -0.0040(14) -0.0017(15)
C12 0.0199(16) 0.053(2) 0.0357(17) -0.0075(16) 0.0016(14) 0.0017(15)

loop_
_atom_type_symbol
_atom_type_description
_atom_type_scat_dispersion_real
_atom_type_scat_dispersion_imag
_atom_type_scat_source
C C 0.0033 0.0016 'International Tables Vol C Tables 4.2.6.8 and 6.1.1.4'
H H 0.0000 0.0000 'International Tables Vol C Tables 4.2.6.8 and 6.1.1.4'
N N 0.0061 0.0033 'International Tables Vol C Tables 4.2.6.8 and 6.1.1.4'
O O 0.0106 0.0060 'International Tables Vol C Tables 4.2.6.8 and 6.1.1.4'
Ni Ni 0.3393 1.1124 'International Tables Vol C Tables 4.2.6.8 and 6.1.1.4'
F F 0.0171 0.0103 'International Tables Vol C Tables 4.2.6.8 and 6.1.1.4'

loop_
_geom_angle_atom_site_label_1
_geom_angle_atom_site_label_2
_geom_angle_atom_site_label_3
_geom_angle
_geom_angle_site_symmetry_1
_geom_angle_site_symmetry_3
O2 Ni1 O1 95.54(7) 13 9_666
O2 Ni1 O4 178.05(8) 13 15_666
O1 Ni1 O4 82.53(8) 9_666 15_666
O2 Ni1 N1 90.31(8) 13 .
O1 Ni1 N1 85.61(8) 9_666 .
O4 Ni1 N1 89.81(8) 15_666 .
O2 Ni1 O5 88.65(6) 13 .
O1 Ni1 O5 91.36(7) 9_666 .
O4 Ni1 O5 91.13(6) 15_666 .
N1 Ni1 O5 176.69(9) . .
O2 Ni1 N2 90.89(8) 13 .
O1 Ni1 N2 173.20(8) 9_666 .
O4 Ni1 N2 91.05(9) 15_666 .
N1 Ni1 N2 92.16(9) . .
O5 Ni1 N2 90.99(9) . .
C1 O1 Ni1 127.32(18) . 9_666
C1 O2 Ni1 121.40(18) . 13_556
C7 O4 Ni1 127.58(19) . 10_566
Ni1 O5 Ni1 112.81(12) . 5_665
Ni1 O5 H1W 114.4 . .
Ni1 O5 H1W 98.4 5_665 .
C3 N1 C4 117.7(2) . .
C3 N1 Ni1 118.10(19) . .
C4 N1 Ni1 123.89(19) . .
C10 N2 C9 118.2(3) . .
C10 N2 Ni1 121.24(19) . .
C9 N2 Ni1 120.6(2) . .
O1 C1 O2 127.3(2) . .
O1 C1 C2 115.6(2) . .
O2 C1 C2 117.1(2) . .
C3 C2 C6 118.4(3) . .
C3 C2 C1 118.4(2) . .
C6 C2 C1 123.0(3) . .
N1 C3 C2 123.8(3) . .
N1 C3 H3 118.1 . .
C2 C3 H3 118.1 . .
N1 C4 C5 120.7(3) . .
N1 C4 H4 119.6 . .
C5 C4 H4 119.6 . .
F1 C5 C4 118.4(3) . .
F1 C5 C6 119.4(3) . .
C4 C5 C6 122.2(3) . .
C5 C6 C2 117.1(3) . .
C5 C6 H6 121.4 . .
C2 C6 H6 121.4 . .
O3 C7 O4 126.3(3) . .
O3 C7 C8 117.4(3) . .
O4 C7 C8 116.3(3) . .
C12 C8 C9 118.9(3) . .
C12 C8 C7 121.3(3) . .
C9 C8 C7 119.8(3) . .
N2 C9 C8 123.1(3) . .
N2 C9 H9 118.4 . .
C8 C9 H9 118.4 . .
N2 C10 C11 120.9(3) . .
N2 C10 H10 119.5 . .
C11 C10 H10 119.5 . .
F2 C11 C10 118.1(3) . .
F2 C11 C12 119.9(3) . .
C10 C11 C12 122.0(3) . .
C11 C12 C8 116.9(3) . .
C11 C12 H12 121.5 . .
C8 C12 H12 121.5 . .

loop_
_geom_bond_atom_site_label_1
_geom_bond_atom_site_label_2
_geom_bond_distance
_geom_bond_site_symmetry_2
Ni1 O2 2.0429(19) 13
Ni1 O1 2.075(2) 9_666
Ni1 O4 2.0800(19) 15_666
Ni1 N1 2.089(2) .
Ni1 O5 2.1001(15) .
Ni1 N2 2.109(2) .
O1 C1 1.247(3) .
O1 Ni1 2.075(2) 9_666
O2 C1 1.265(3) .
O2 Ni1 2.0429(19) 13_556
O3 C7 1.247(4) .
O4 C7 1.258(4) .
O4 Ni1 2.0801(19) 10_566
O5 Ni1 2.1001(15) 5_665
O5 H1W 0.8731 .
N1 C3 1.339(3) .
N1 C4 1.343(4) .
N2 C10 1.335(4) .
N2 C9 1.341(4) .
F1 C5 1.355(3) .
F2 C11 1.352(3) .
C1 C2 1.509(4) .
C2 C3 1.379(4) .
C2 C6 1.383(4) .
C3 H3 0.9300 .
C4 C5 1.364(4) .
C4 H4 0.9300 .
C5 C6 1.371(4) .
C6 H6 0.9300 .
C7 C8 1.516(4) .
C8 C12 1.381(4) .
C8 C9 1.387(4) .
C9 H9 0.9300 .
C10 C11 1.373(4) .
C10 H10 0.9300 .
C11 C12 1.375(4) .
C12 H12 0.9300 .

loop_
_geom_torsion_atom_site_label_1
_geom_torsion_atom_site_label_2
_geom_torsion_atom_site_label_3
_geom_torsion_atom_site_label_4
_geom_torsion
_geom_torsion_site_symmetry_1
_geom_torsion_site_symmetry_4
O2 Ni1 O5 Ni1 -62.67(5) 13 5_665
O1 Ni1 O5 Ni1 32.84(5) 9_666 5_665
O4 Ni1 O5 Ni1 115.39(6) 15_666 5_665
N1 Ni1 O5 Ni1 9.0(11) . 5_665
N2 Ni1 O5 Ni1 -153.54(6) . 5_665
O2 Ni1 N1 C3 148.1(2) 13 .
O1 Ni1 N1 C3 52.6(2) 9_666 .
O4 Ni1 N1 C3 -29.9(2) 15_666 .
O5 Ni1 N1 C3 76.5(12) . .
N2 Ni1 N1 C3 -121.0(2) . .
O2 Ni1 N1 C4 -25.6(2) 13 .
O1 Ni1 N1 C4 -121.1(2) 9_666 .
O4 Ni1 N1 C4 156.4(2) 15_666 .
O5 Ni1 N1 C4 -97.2(11) . .
N2 Ni1 N1 C4 65.3(3) . .
O2 Ni1 N2 C10 -16.9(2) 13 .
O1 Ni1 N2 C10 -178(25) 9_666 .
O4 Ni1 N2 C10 162.9(2) 15_666 .
N1 Ni1 N2 C10 -107.2(2) . .
O5 Ni1 N2 C10 71.8(2) . .
O2 Ni1 N2 C9 165.2(2) 13 .
O1 Ni1 N2 C9 4.1(9) 9_666 .
O4 Ni1 N2 C9 -15.0(2) 15_666 .
N1 Ni1 N2 C9 74.8(2) . .
O5 Ni1 N2 C9 -106.2(2) . .
Ni1 O1 C1 O2 54.4(4) 9_666 .
Ni1 O1 C1 C2 -122.7(2) 9_666 .
Ni1 O2 C1 O1 2.8(4) 13_556 .
Ni1 O2 C1 C2 179.92(18) 13_556 .
O1 C1 C2 C3 -18.0(4) . .
O2 C1 C2 C3 164.6(2) . .
O1 C1 C2 C6 155.9(3) . .
O2 C1 C2 C6 -21.5(4) . .
C4 N1 C3 C2 -1.4(4) . .
Ni1 N1 C3 C2 -175.5(2) . .
C6 C2 C3 N1 0.2(4) . .
C1 C2 C3 N1 174.4(2) . .
C3 N1 C4 C5 0.9(4) . .
Ni1 N1 C4 C5 174.6(2) . .
N1 C4 C5 F1 -179.1(3) . .
N1 C4 C5 C6 0.8(5) . .
F1 C5 C6 C2 178.0(3) . .
C4 C5 C6 C2 -1.9(5) . .
C3 C2 C6 C5 1.4(5) . .
C1 C2 C6 C5 -172.5(3) . .
Ni1 O4 C7 O3 -16.7(5) 10_566 .
Ni1 O4 C7 C8 161.29(19) 10_566 .
O3 C7 C8 C12 171.2(3) . .
O4 C7 C8 C12 -6.9(4) . .
O3 C7 C8 C9 -8.8(4) . .
O4 C7 C8 C9 173.1(3) . .
C10 N2 C9 C8 -0.8(4) . .
Ni1 N2 C9 C8 177.2(2) . .
C12 C8 C9 N2 1.0(5) . .
C7 C8 C9 N2 -179.0(3) . .
C9 N2 C10 C11 0.2(5) . .
Ni1 N2 C10 C11 -177.8(3) . .
N2 C10 C11 F2 -179.5(3) . .
N2 C10 C11 C12 0.2(6) . .
F2 C11 C12 C8 179.7(3) . .
C10 C11 C12 C8 0.0(5) . .
C9 C8 C12 C11 -0.6(5) . .
C7 C8 C12 C11 179.4(3) . .

loop_
_platon_squeeze_void_nr
_platon_squeeze_void_average_x
_platon_squeeze_void_average_y
_platon_squeeze_void_average_z
_platon_squeeze_void_volume
_platon_squeeze_void_count_electrons
_platon_squeeze_void_content
1 0.250 0.750 -0.008 270 31 ' '
2 0.750 0.250 -0.013 270 31 ' '
3 0.250 0.250 0.203 144 6 ' '
4 0.750 0.750 0.297 144 6 ' '
5 0.250 0.250 0.703 144 6 ' '
6 0.750 0.750 0.797 144 6 ' '
